data_1573653
_journal_paper_doi 10.1039/D4DT03036B
_chemical_formula_moiety 'C15 H22 Au O P'
_chemical_formula_sum 'C15 H22 Au O P'
_chemical_formula_weight 446.26
_space_group_crystal_system orthorhombic
_space_group_IT_number 29
_space_group_name_Hall 'P -2a -2ab'
_space_group_name_H-M_alt 'P b 21 a'
_atom_sites_solution_hydrogens geom
_audit_creation_date 2024-05-06
_audit_creation_method
;
Olex2 1.5
(compiled 2024.02.16 svn.r378c4104 for OlexSys, GUI svn.r6928)
;
_audit_update_record
;
2024-07-24 deposited with the CCDC.	2025-01-09 downloaded from the CCDC.
;
_cell_angle_alpha 90
_cell_angle_beta 90
_cell_angle_gamma 90
_cell_formula_units_Z 8
_cell_length_a 17.3429(4)
_cell_length_b 9.9201(2)
_cell_length_c 16.9287(5)
_cell_measurement_reflns_used 12598
_cell_measurement_temperature 295.65(16)
_cell_measurement_theta_max 26.0610
_cell_measurement_theta_min 1.8450
_cell_volume 2912.47(12)
_computing_cell_refinement 'CrysAlisPro 1.171.42.49 (Rigaku OD, 2022)'
_computing_data_collection 'CrysAlisPro 1.171.42.49 (Rigaku OD, 2022)'
_computing_data_reduction 'CrysAlisPro 1.171.42.49 (Rigaku OD, 2022)'
_computing_molecular_graphics 'Olex2 1.5 (Dolomanov et al., 2009)'
_computing_publication_material 'Olex2 1.5 (Dolomanov et al., 2009)'
_computing_structure_refinement 'SHELXL 2018/3 (Sheldrick, 2015)'
_diffrn_ambient_environment 'Diamond Anvil Cell filled with silicone oil'
_diffrn_ambient_pressure 890000
_diffrn_ambient_temperature 295.65(16)
_diffrn_crystal_treatment 'pressurized rapidly in silicone oil as a hydrostatic medium'
_diffrn_detector 'CCD plate'
_diffrn_detector_area_resol_mean 16.0128
_diffrn_detector_type Eos
_diffrn_measured_fraction_theta_full 0.912
_diffrn_measured_fraction_theta_max 0.806
_diffrn_measurement_details
;
List of Runs (angles in degrees, time in seconds):

  # Type    Start    End  Width  t~exp~   \w     \q     \k     \f   Frames
#--------------------------------------------------------------------------
  1  \w    -88.00   5.00   1.00   90.00    --  -25.00 114.00 -45.00   93
  2  \w    -37.00  29.00   1.00   90.00    --  -25.00 -39.00-167.00   66
  3  \w    -42.00 -12.00   1.00   90.00    --  -25.00 -26.00   8.00   30
  4  \w    -26.00  10.00   1.00   90.00    --  -25.00  67.00 -23.00   36
  5  \w    -14.00  18.00   1.00   90.00    --  -25.00 -97.00  35.00   32
  6  \w    -14.00  21.00   1.00   90.00    --  -25.00 -97.00-143.00   35
  7  \w      2.00  43.00   1.00   90.00    --  -25.00 -26.00   8.00   41
  8  \w    -97.00 -14.00   1.00   90.00    --  -25.00 135.00 123.00   83
  9  \w    -64.00  28.00   1.00   90.00    --  -25.00  53.00 162.00   92
 10  \w    -29.00  37.00   1.00   90.00    --   25.08  39.00 167.00   66
 11  \w    -20.00  60.00   1.00   90.00    --   25.08 -67.00  23.00   80
 12  \w    -12.00  14.00   1.00   90.00    --   25.08  97.00 143.00   26
 13  \w    -28.00  62.00   1.00   90.00    --   25.08 -39.00-167.00   90
 14  \w    -54.00  42.00   1.00   90.00    --   25.08  26.00  -8.00   96
 15  \w    -16.00  14.00   1.00   90.00    --   25.08  97.00 -35.00   30
;
_diffrn_measurement_device 'four-circle diffractometer'
_diffrn_measurement_device_type 'SuperNova, Single source at offset/far, Eos'
_diffrn_measurement_method '\w scans'
_diffrn_measurement_specimen_support 'Diamond Anvil Cell, effective opening angle 52 deg.'
_diffrn_orient_matrix_type 'CrysAlisPro convention (1999,Acta A55,543-557)'
_diffrn_orient_matrix_UB_11 -0.0262359261
_diffrn_orient_matrix_UB_12 0.0195336391
_diffrn_orient_matrix_UB_13 0.0032635581
_diffrn_orient_matrix_UB_21 0.0147191381
_diffrn_orient_matrix_UB_22 0.0165550123
_diffrn_orient_matrix_UB_23 0.0413712811
_diffrn_orient_matrix_UB_31 0.0136981048
_diffrn_orient_matrix_UB_32 0.0196070122
_diffrn_orient_matrix_UB_33 -0.0381705087
_diffrn_radiation_monochromator mirror
_diffrn_radiation_probe x-ray
_diffrn_radiation_type 'Ag K\a'
_diffrn_radiation_wavelength 0.56087
_diffrn_reflns_av_R_equivalents 0.0618
_diffrn_reflns_av_unetI/netI 0.0643
_diffrn_reflns_Laue_measured_fraction_full 0.912
_diffrn_reflns_Laue_measured_fraction_max 0.806
_diffrn_reflns_limit_h_max 25
_diffrn_reflns_limit_h_min -27
_diffrn_reflns_limit_k_max 16
_diffrn_reflns_limit_k_min -15
_diffrn_reflns_limit_l_max 23
_diffrn_reflns_limit_l_min -23
_diffrn_reflns_number 52871
_diffrn_reflns_point_group_measured_fraction_full 0.915
_diffrn_reflns_point_group_measured_fraction_max 0.788
_diffrn_reflns_theta_full 19.665
_diffrn_reflns_theta_max 27.029
_diffrn_reflns_theta_min 1.853
_diffrn_source 'micro-focus sealed X-ray tube'
_diffrn_source_type 'SuperNova (Ag) X-ray Source'
_exptl_absorpt_coefficient_mu 5.513
_exptl_absorpt_correction_T_max 0.61779
_exptl_absorpt_correction_T_min 0.60968
_exptl_absorpt_correction_type sphere
_exptl_absorpt_process_details
;
CrysAlisPro 1.171.42.49 (Rigaku Oxford Diffraction, 2022)
Spherical absorption correction
using equivalent radius and absorption coefficient.
Empirical absorption correction using spherical harmonics,
implemented in SCALE3 ABSPACK scaling algorithm.
;
_exptl_crystal_density_diffrn 2.035
_exptl_crystal_description needle
_exptl_crystal_F_000 1712
_exptl_crystal_preparation 'Mounted in a Diamond-Anvil Cell using silicone oil as pressure medium.,Luminescent'
_exptl_crystal_pressure_history 'Pressurized to 0.89 GPa and left to stabilize over ? hours.'
_exptl_crystal_recrystallization_method 'Re-crystallisation from solvent: n-pentane/dichloromethane'
_exptl_crystal_size_max 0.18
_exptl_crystal_size_mid 0.13
_exptl_crystal_size_min 0.09
_exptl_crystal_size_rad 0.400
_refine_diff_density_max 1.194
_refine_diff_density_min -1.026
_refine_diff_density_rms 0.156
_refine_ls_abs_structure_details
;
 Refined as an inversion twin.
;
_refine_ls_abs_structure_Flack 0.457(18)
_refine_ls_extinction_method none
_refine_ls_goodness_of_fit_ref 0.975
_refine_ls_hydrogen_treatment constr
_refine_ls_matrix_type full
_refine_ls_number_parameters 334
_refine_ls_number_reflns 10223
_refine_ls_number_restraints 1
_refine_ls_restrained_S_all 0.975
_refine_ls_R_factor_all 0.0882
_refine_ls_R_factor_gt 0.0382
_refine_ls_shift/su_max 0.002
_refine_ls_shift/su_mean 0.000
_refine_ls_structure_factor_coef Fsqd
_refine_ls_weighting_details 'w=1/[\s^2^(Fo^2^)+(0.0153P)^2^] where P=(Fo^2^+2Fc^2^)/3'
_refine_ls_weighting_scheme calc
_refine_ls_wR_factor_gt 0.0475
_refine_ls_wR_factor_ref 0.0564
_reflns_Friedel_coverage 0.865
_reflns_Friedel_fraction_full 0.917
_reflns_Friedel_fraction_max 0.767
_reflns_number_gt 6480
_reflns_number_total 10223
_reflns_threshold_expression 'I > 2\s(I)'
_cod_data_source_file d4dt03036b2.cif
_cod_data_source_block appr2_0p89GPa
_cod_database_code 1573653
_shelx_shelxl_version_number 2018/3
_chemical_oxdiff_formula 'C15 H22 O P Au'
_shelx_space_group_comment
;
The symmetry employed for this shelxl refinement is uniquely defined
by the following loop, which should always be used as a source of
symmetry information in preference to the above space-group names.
They are only intended as comments.
;
_diffrn_orient_matrix_axis[1] matrixX
_diffrn_orient_matrix_axis[2] matrixY
_diffrn_orient_matrix_axis[3] matrixZ
_olex2_refinement_description
;
1. Twinned data refinement
 Scales: 0.543(18)
 0.457(18)
2. Fixed Uiso
 At 1.2 times of:
  All C(H) groups, All C(H,H) groups
 At 1.5 times of:
  All C(H,H,H) groups
3.a Secondary CH2 refined with riding coordinates:
 C10(H10A,H10B), C30(H30A,H30B), C32(H32A,H32B), C12(H12A,H12B), C14(H14A,
 H14B), C34(H34A,H34B)
3.b Aromatic/amide H refined with riding coordinates:
 C27(H27), C24(H24), C28(H28), C25(H25), C7(H7), C8(H8), C4(H4), C5(H5)
3.c Idealised Me refined as rotating group:
 C11(H11A,H11B,H11C), C31(H31A,H31B,H31C), C9(H9A,H9B,H9C), C35(H35A,H35B,
 H35C), C33(H33A,H33B,H33C), C15(H15A,H15B,H15C), C13(H13A,H13B,H13C), C29(H29A,
 H29B,H29C)
;
_olex2_submission_special_instructions 'No special instructions were received'
_oxdiff_exptl_absorpt_empirical_details
;
Empirical correction (ABSPACK) includes:
- Absorption correction using spherical harmonics
- Frame scaling
;
_oxdiff_exptl_absorpt_empirical_full_max 1.772
_oxdiff_exptl_absorpt_empirical_full_min 0.879

loop_
_space_group_symop_operation_xyz
'x, y, z'
'x+1/2, y, -z'
'-x+1/2, y+1/2, z'
'-x, y+1/2, -z'

loop_
_atom_site_label
_atom_site_type_symbol
_atom_site_fract_x
_atom_site_fract_y
_atom_site_fract_z
_atom_site_U_iso_or_equiv
_atom_site_adp_type
_atom_site_occupancy
_atom_site_site_symmetry_order
_atom_site_calc_flag
_atom_site_refinement_flags_posn
_atom_site_refinement_flags_adp
_atom_site_refinement_flags_occupancy
_atom_site_disorder_assembly
_atom_site_disorder_group
Au2 Au 0.63307(2) -0.00523(2) 0.42169(3) 0.03228(9) Uani 1 1 d . . . . .
Au1 Au 0.37649(2) 0.70423(2) 0.07688(3) 0.03222(9) Uani 1 1 d . . . . .
P1 P 0.37690(10) 0.8990(5) 0.00452(17) 0.0268(9) Uani 1 1 d . . . . .
P2 P 0.62773(11) -0.1938(5) 0.49759(18) 0.0277(9) Uani 1 1 d . . . . .
C23 C 0.6346(4) 0.4171(12) 0.3041(8) 0.029(3) Uani 1 1 d . . . . .
C21 C 0.6343(5) 0.1706(14) 0.3658(8) 0.039(3) Uani 1 1 d . . . . .
C26 C 0.6368(5) 0.6706(9) 0.2327(6) 0.030(2) Uani 1 1 d . . . . .
C22 C 0.6349(5) 0.2823(13) 0.3381(8) 0.034(3) Uani 1 1 d . . . . .
O2 O 0.6427(4) 0.7946(8) 0.1979(5) 0.052(2) Uani 1 1 d . . . . .
C1 C 0.3769(4) 0.5239(13) 0.1324(8) 0.036(3) Uani 1 1 d . . . . .
C2 C 0.3780(4) 0.4126(13) 0.1576(8) 0.033(3) Uani 1 1 d . . . . .
C27 C 0.5674(5) 0.6199(8) 0.2629(5) 0.031(2) Uani 1 1 d . . . . .
H27 H 0.522022 0.669645 0.259802 0.037 Uiso 1 1 calc R U . . .
C24 C 0.7036(4) 0.4716(7) 0.2755(5) 0.035(2) Uani 1 1 d . . . . .
H24 H 0.749193 0.422703 0.279094 0.042 Uiso 1 1 calc R U . . .
C28 C 0.5683(4) 0.4918(9) 0.2980(5) 0.0331(19) Uani 1 1 d . . . . .
H28 H 0.522586 0.456354 0.317791 0.040 Uiso 1 1 calc R U . . .
C25 C 0.7035(4) 0.5978(7) 0.2421(6) 0.036(2) Uani 1 1 d . . . . .
H25 H 0.749925 0.635065 0.225446 0.043 Uiso 1 1 calc R U . . .
C7 C 0.4486(5) 0.1134(8) 0.2691(6) 0.037(2) Uani 1 1 d . . . . .
H7 H 0.491606 0.089277 0.298637 0.045 Uiso 1 1 calc R U . . .
C8 C 0.4448(4) 0.2374(8) 0.2346(6) 0.036(2) Uani 1 1 d . . . . .
H8 H 0.486552 0.295589 0.239298 0.044 Uiso 1 1 calc R U . . .
C3 C 0.3797(5) 0.2799(13) 0.1921(7) 0.031(3) Uani 1 1 d . . . . .
C10 C 0.4045(4) 0.8658(6) -0.0973(5) 0.032(2) Uani 1 1 d . . . . .
H10A H 0.381735 0.934074 -0.131036 0.038 Uiso 1 1 calc R U . . .
H10B H 0.460093 0.873107 -0.101913 0.038 Uiso 1 1 calc R U . . .
C11 C 0.3793(4) 0.7260(9) -0.1265(7) 0.044(3) Uani 1 1 d . . . . .
H11A H 0.392800 0.716138 -0.181186 0.067 Uiso 1 1 calc R U . . .
H11B H 0.324466 0.716941 -0.120567 0.067 Uiso 1 1 calc R U . . .
H11C H 0.404768 0.657691 -0.096026 0.067 Uiso 1 1 calc R U . . .
C31 C 0.6618(5) -0.0355(8) 0.6290(6) 0.042(2) Uani 1 1 d . . . . .
H31A H 0.677455 0.035866 0.594312 0.063 Uiso 1 1 calc R U . . .
H31B H 0.689896 -0.029213 0.677732 0.063 Uiso 1 1 calc R U . . .
H31C H 0.607539 -0.027914 0.639571 0.063 Uiso 1 1 calc R U . . .
C30 C 0.6783(4) -0.1713(7) 0.5901(5) 0.036(2) Uani 1 1 d . . . . .
H30A H 0.663440 -0.242885 0.626058 0.044 Uiso 1 1 calc R U . . .
H30B H 0.733249 -0.179068 0.580708 0.044 Uiso 1 1 calc R U . . .
O1 O 0.3989(4) -0.0988(9) 0.2979(5) 0.062(2) Uani 1 1 d . . . . .
C4 C 0.3200(4) 0.1880(8) 0.1844(5) 0.036(2) Uani 1 1 d . . . . .
H4 H 0.276087 0.212251 0.156180 0.043 Uiso 1 1 calc R U . . .
C32 C 0.6682(4) -0.3459(6) 0.4552(5) 0.037(2) Uani 1 1 d . . . . .
H32A H 0.645371 -0.360029 0.403610 0.045 Uiso 1 1 calc R U . . .
H32B H 0.723125 -0.332475 0.447664 0.045 Uiso 1 1 calc R U . . .
C12 C 0.2839(4) 0.9824(9) -0.0009(5) 0.037(2) Uani 1 1 d . . . . .
H12A H 0.269228 1.010846 0.051866 0.044 Uiso 1 1 calc R U . . .
H12B H 0.289182 1.062863 -0.033005 0.044 Uiso 1 1 calc R U . . .
C14 C 0.4444(4) 1.0285(6) 0.0359(5) 0.0324(19) Uani 1 1 d . . . . .
H14A H 0.436850 1.044932 0.091887 0.039 Uiso 1 1 calc R U . . .
H14B H 0.496388 0.994497 0.029034 0.039 Uiso 1 1 calc R U . . .
C9 C 0.3474(5) -0.2020(9) 0.2841(6) 0.055(3) Uani 1 1 d . . . . .
H9A H 0.341050 -0.214106 0.228210 0.083 Uiso 1 1 calc R U . . .
H9B H 0.298508 -0.180007 0.307437 0.083 Uiso 1 1 calc R U . . .
H9C H 0.366641 -0.283857 0.307062 0.083 Uiso 1 1 calc R U . . .
C35 C 0.4782(4) -0.2616(8) 0.4537(6) 0.044(2) Uani 1 1 d . . . . .
H35A H 0.482297 -0.188749 0.416603 0.066 Uiso 1 1 calc R U . . .
H35B H 0.425530 -0.270608 0.470385 0.066 Uiso 1 1 calc R U . . .
H35C H 0.494701 -0.343846 0.429008 0.066 Uiso 1 1 calc R U . . .
C34 C 0.5288(4) -0.2327(8) 0.5249(6) 0.038(2) Uani 1 1 d . . . . .
H34A H 0.528530 -0.310534 0.559538 0.046 Uiso 1 1 calc R U . . .
H34B H 0.507349 -0.157189 0.553926 0.046 Uiso 1 1 calc R U . . .
C6 C 0.3887(5) 0.0245(11) 0.2600(7) 0.039(3) Uani 1 1 d . . . . .
C5 C 0.3244(5) 0.0591(8) 0.2183(6) 0.038(2) Uani 1 1 d . . . . .
H5 H 0.284113 -0.001877 0.212440 0.045 Uiso 1 1 calc R U . . .
C33 C 0.6564(5) -0.4725(9) 0.5044(6) 0.055(3) Uani 1 1 d . . . . .
H33A H 0.674687 -0.549399 0.475566 0.083 Uiso 1 1 calc R U . . .
H33B H 0.602464 -0.483407 0.515635 0.083 Uiso 1 1 calc R U . . .
H33C H 0.684443 -0.464566 0.553054 0.083 Uiso 1 1 calc R U . . .
C15 C 0.4375(5) 1.1606(8) -0.0074(6) 0.049(3) Uani 1 1 d . . . . .
H15A H 0.439157 1.144642 -0.063257 0.074 Uiso 1 1 calc R U . . .
H15B H 0.479380 1.218548 0.007468 0.074 Uiso 1 1 calc R U . . .
H15C H 0.389441 1.202894 0.006142 0.074 Uiso 1 1 calc R U . . .
C13 C 0.2210(4) 0.8981(7) -0.0341(6) 0.047(2) Uani 1 1 d . . . . .
H13A H 0.227996 0.889255 -0.090137 0.070 Uiso 1 1 calc R U . . .
H13B H 0.172191 0.940161 -0.023675 0.070 Uiso 1 1 calc R U . . .
H13C H 0.222162 0.810540 -0.010061 0.070 Uiso 1 1 calc R U . . .
C29 C 0.5777(5) 0.8805(9) 0.2004(7) 0.065(3) Uani 1 1 d . . . . .
H29A H 0.536388 0.840901 0.170619 0.098 Uiso 1 1 calc R U . . .
H29B H 0.590876 0.966357 0.178033 0.098 Uiso 1 1 calc R U . . .
H29C H 0.561697 0.892447 0.254231 0.098 Uiso 1 1 calc R U . . .

loop_
_atom_site_aniso_label
_atom_site_aniso_U_11
_atom_site_aniso_U_22
_atom_site_aniso_U_33
_atom_site_aniso_U_23
_atom_site_aniso_U_13
_atom_site_aniso_U_12
Au2 0.03790(16) 0.02811(17) 0.0308(3) 0.0047(3) -0.00100(13) -0.00096(13)
Au1 0.03579(16) 0.02977(18) 0.0311(3) 0.0055(3) 0.00171(14) 0.00017(12)
P1 0.0290(16) 0.0254(19) 0.026(3) 0.0017(12) 0.0000(9) 0.0009(8)
P2 0.0321(17) 0.0253(19) 0.026(3) -0.0006(12) -0.0001(9) -0.0001(8)
C23 0.034(5) 0.024(5) 0.029(8) -0.005(5) 0.000(4) -0.003(3)
C21 0.037(6) 0.038(7) 0.043(10) 0.010(6) -0.001(4) 0.002(3)
C26 0.046(5) 0.022(4) 0.022(7) 0.000(4) -0.001(4) -0.007(3)
C22 0.034(5) 0.040(7) 0.028(8) -0.006(6) 0.005(4) 0.001(4)
O2 0.068(5) 0.035(4) 0.054(6) 0.017(4) 0.005(4) -0.006(4)
C1 0.044(6) 0.035(7) 0.029(9) 0.000(6) 0.000(3) -0.001(3)
C2 0.037(5) 0.030(6) 0.031(8) 0.005(5) 0.002(4) 0.003(3)
C27 0.035(5) 0.032(4) 0.026(6) 0.002(4) -0.001(4) 0.003(3)
C24 0.030(4) 0.034(4) 0.040(7) 0.000(4) 0.002(3) 0.001(3)
C28 0.034(4) 0.029(3) 0.036(6) 0.000(5) 0.006(3) -0.009(4)
C25 0.034(5) 0.034(4) 0.040(8) -0.002(4) 0.008(4) -0.010(3)
C7 0.036(5) 0.042(5) 0.034(7) -0.006(4) -0.011(4) 0.009(4)
C8 0.035(5) 0.038(5) 0.036(7) -0.008(4) -0.003(4) -0.006(3)
C3 0.042(6) 0.034(6) 0.017(8) 0.004(5) 0.007(4) 0.004(4)
C10 0.042(5) 0.026(3) 0.027(7) 0.004(3) -0.005(3) -0.001(3)
C11 0.048(5) 0.038(5) 0.048(7) -0.016(4) 0.004(4) -0.008(4)
C31 0.048(5) 0.039(5) 0.039(7) -0.012(4) -0.008(4) 0.005(4)
C30 0.043(5) 0.038(4) 0.028(7) 0.000(4) -0.004(4) -0.001(3)
O1 0.088(5) 0.043(4) 0.054(6) 0.022(4) -0.028(5) -0.016(5)
C4 0.027(4) 0.045(5) 0.035(6) 0.002(4) -0.005(3) 0.003(4)
C32 0.042(5) 0.030(3) 0.040(7) -0.008(4) 0.002(4) 0.004(3)
C12 0.025(4) 0.035(4) 0.049(7) -0.005(4) 0.000(3) 0.002(4)
C14 0.027(4) 0.035(4) 0.034(6) -0.005(4) 0.000(3) -0.002(3)
C9 0.067(6) 0.042(5) 0.057(9) 0.006(5) 0.014(5) -0.013(4)
C35 0.040(5) 0.047(5) 0.043(8) 0.002(4) -0.004(4) -0.006(4)
C34 0.045(5) 0.044(5) 0.027(7) 0.002(4) 0.008(4) 0.002(4)
C6 0.033(5) 0.037(6) 0.046(9) 0.002(5) -0.001(4) 0.003(4)
C5 0.046(6) 0.036(4) 0.030(7) -0.004(4) 0.006(4) -0.018(4)
C33 0.092(7) 0.038(5) 0.036(8) -0.003(4) -0.011(5) 0.010(5)
C15 0.034(5) 0.038(5) 0.076(9) 0.009(4) -0.001(4) -0.008(3)
C13 0.042(5) 0.042(4) 0.057(8) -0.012(5) -0.008(4) 0.006(4)
C29 0.085(8) 0.038(5) 0.072(10) 0.023(5) 0.009(6) 0.011(5)

loop_
_atom_type_symbol
_atom_type_description
_atom_type_scat_dispersion_real
_atom_type_scat_dispersion_imag
_atom_type_scat_source
C C 0.0013 0.0009 'International Tables Vol C Tables 4.2.6.8 and 6.1.1.4'
H H 0.0000 0.0000 'International Tables Vol C Tables 4.2.6.8 and 6.1.1.4'
O O 0.0058 0.0036 'International Tables Vol C Tables 4.2.6.8 and 6.1.1.4'
P P 0.0671 0.0586 'International Tables Vol C Tables 4.2.6.8 and 6.1.1.4'
Au Au -0.6570 6.0260 'International Tables Vol C Tables 4.2.6.8 and 6.1.1.4'

loop_
_axis.id
_axis.type
_axis.equipment
_axis.parity
_axis.depends_on
_axis.zero
_axis.vector[1]
_axis.vector[2]
_axis.vector[3]
source . source . . . 0.99999993 0.00000000 0.00037559
omega rotation goniometer -1 . 0.36226000 0.00000000 0.00000000 1.00000000
kappa rotation goniometer -1 omega -0.01457000 -0.76608180 0.00000000 0.64274309
phi rotation goniometer -1 kappa . 0.00014120 0.00000000 0.99999999
theta rotation goniometer -1 . 0.42200000 0.00000000 0.00000000 1.00000000
matrixX general general . phi . 1.00000000 0.00000000 0.00000000
matrixY general general . phi . 0.00000000 1.00000000 0.00000000
matrixZ general general . phi . 0.00000000 0.00000000 1.00000000
dacX translation general . phi . 0.00000000 1.00000000 0.00000000
dacY translation general . phi . -1.00000000 0.00000000 0.00000000
dacZ translation general . phi . 0.00000000 0.00000000 1.00000000

loop_
_geom_angle_atom_site_label_1
_geom_angle_atom_site_label_2
_geom_angle_atom_site_label_3
_geom_angle
_geom_angle_site_symmetry_1
_geom_angle_site_symmetry_3
_geom_angle_publ_flag
C21 Au2 P2 173.8(4) . . ?
C1 Au1 P1 175.3(4) . . ?
C10 P1 Au1 110.8(3) . . ?
C12 P1 Au1 114.2(3) . . ?
C12 P1 C10 105.6(4) . . ?
C12 P1 C14 105.3(4) . . ?
C14 P1 Au1 116.2(3) . . ?
C14 P1 C10 103.6(4) . . ?
C30 P2 Au2 111.6(3) . . ?
C30 P2 C32 104.9(4) . . ?
C30 P2 C34 105.3(4) . . ?
C32 P2 Au2 116.5(3) . . ?
C32 P2 C34 106.8(4) . . ?
C34 P2 Au2 110.9(3) . . ?
C24 C23 C22 119.3(8) . . ?
C28 C23 C22 121.9(8) . . ?
C28 C23 C24 118.8(10) . . ?
C22 C21 Au2 174.4(13) . . ?
O2 C26 C27 123.0(8) . . ?
O2 C26 C25 117.3(8) . . ?
C25 C26 C27 119.5(9) . . ?
C21 C22 C23 179.2(12) . . ?
C26 O2 C29 118.0(7) . . ?
C2 C1 Au1 173.4(13) . . ?
C1 C2 C3 177.3(15) . . ?
C26 C27 H27 121.0 . . ?
C26 C27 C28 118.0(7) . . ?
C28 C27 H27 121.0 . . ?
C23 C24 H24 120.2 . . ?
C25 C24 C23 119.6(8) . . ?
C25 C24 H24 120.2 . . ?
C23 C28 C27 122.1(8) . . ?
C23 C28 H28 119.0 . . ?
C27 C28 H28 119.0 . . ?
C26 C25 C24 121.9(8) . . ?
C26 C25 H25 119.1 . . ?
C24 C25 H25 119.1 . . ?
C8 C7 H7 120.2 . . ?
C8 C7 C6 119.7(8) . . ?
C6 C7 H7 120.2 . . ?
C7 C8 H8 119.0 . . ?
C7 C8 C3 122.0(8) . . ?
C3 C8 H8 119.0 . . ?
C8 C3 C2 119.9(9) . . ?
C4 C3 C2 123.2(9) . . ?
C4 C3 C8 116.9(10) . . ?
P1 C10 H10A 108.9 . . ?
P1 C10 H10B 108.9 . . ?
H10A C10 H10B 107.8 . . ?
C11 C10 P1 113.2(6) . . ?
C11 C10 H10A 108.9 . . ?
C11 C10 H10B 108.9 . . ?
C10 C11 H11A 109.5 . . ?
C10 C11 H11B 109.5 . . ?
C10 C11 H11C 109.5 . . ?
H11A C11 H11B 109.5 . . ?
H11A C11 H11C 109.5 . . ?
H11B C11 H11C 109.5 . . ?
H31A C31 H31B 109.5 . . ?
H31A C31 H31C 109.5 . . ?
H31B C31 H31C 109.5 . . ?
C30 C31 H31A 109.5 . . ?
C30 C31 H31B 109.5 . . ?
C30 C31 H31C 109.5 . . ?
P2 C30 H30A 109.0 . . ?
P2 C30 H30B 109.0 . . ?
C31 C30 P2 113.1(6) . . ?
C31 C30 H30A 109.0 . . ?
C31 C30 H30B 109.0 . . ?
H30A C30 H30B 107.8 . . ?
C9 O1 C6 119.5(8) . . ?
C3 C4 H4 119.4 . . ?
C3 C4 C5 121.3(8) . . ?
C5 C4 H4 119.4 . . ?
P2 C32 H32A 108.6 . . ?
P2 C32 H32B 108.6 . . ?
H32A C32 H32B 107.6 . . ?
C33 C32 P2 114.8(6) . . ?
C33 C32 H32A 108.6 . . ?
C33 C32 H32B 108.6 . . ?
P1 C12 H12A 108.6 . . ?
P1 C12 H12B 108.6 . . ?
H12A C12 H12B 107.6 . . ?
C13 C12 P1 114.5(6) . . ?
C13 C12 H12A 108.6 . . ?
C13 C12 H12B 108.6 . . ?
P1 C14 H14A 108.5 . . ?
P1 C14 H14B 108.5 . . ?
H14A C14 H14B 107.5 . . ?
C15 C14 P1 114.9(6) . . ?
C15 C14 H14A 108.5 . . ?
C15 C14 H14B 108.5 . . ?
O1 C9 H9A 109.5 . . ?
O1 C9 H9B 109.5 . . ?
O1 C9 H9C 109.5 . . ?
H9A C9 H9B 109.5 . . ?
H9A C9 H9C 109.5 . . ?
H9B C9 H9C 109.5 . . ?
H35A C35 H35B 109.5 . . ?
H35A C35 H35C 109.5 . . ?
H35B C35 H35C 109.5 . . ?
C34 C35 H35A 109.5 . . ?
C34 C35 H35B 109.5 . . ?
C34 C35 H35C 109.5 . . ?
P2 C34 H34A 109.1 . . ?
P2 C34 H34B 109.1 . . ?
C35 C34 P2 112.6(6) . . ?
C35 C34 H34A 109.1 . . ?
C35 C34 H34B 109.1 . . ?
H34A C34 H34B 107.8 . . ?
C7 C6 O1 114.6(8) . . ?
C5 C6 C7 121.1(10) . . ?
C5 C6 O1 124.3(9) . . ?
C4 C5 H5 120.5 . . ?
C6 C5 C4 119.1(7) . . ?
C6 C5 H5 120.5 . . ?
C32 C33 H33A 109.5 . . ?
C32 C33 H33B 109.5 . . ?
C32 C33 H33C 109.5 . . ?
H33A C33 H33B 109.5 . . ?
H33A C33 H33C 109.5 . . ?
H33B C33 H33C 109.5 . . ?
C14 C15 H15A 109.5 . . ?
C14 C15 H15B 109.5 . . ?
C14 C15 H15C 109.5 . . ?
H15A C15 H15B 109.5 . . ?
H15A C15 H15C 109.5 . . ?
H15B C15 H15C 109.5 . . ?
C12 C13 H13A 109.5 . . ?
C12 C13 H13B 109.5 . . ?
C12 C13 H13C 109.5 . . ?
H13A C13 H13B 109.5 . . ?
H13A C13 H13C 109.5 . . ?
H13B C13 H13C 109.5 . . ?
O2 C29 H29A 109.5 . . ?
O2 C29 H29B 109.5 . . ?
O2 C29 H29C 109.5 . . ?
H29A C29 H29B 109.5 . . ?
H29A C29 H29C 109.5 . . ?
H29B C29 H29C 109.5 . . ?

loop_
_geom_bond_atom_site_label_1
_geom_bond_atom_site_label_2
_geom_bond_distance
_geom_bond_site_symmetry_2
_geom_bond_publ_flag
Au2 P2 2.271(4) . ?
Au2 C21 1.985(13) . ?
Au1 P1 2.288(5) . ?
Au1 C1 2.021(13) . ?
P1 C10 1.819(8) . ?
P1 C12 1.815(7) . ?
P1 C14 1.817(8) . ?
P2 C30 1.808(8) . ?
P2 C32 1.812(8) . ?
P2 C34 1.818(8) . ?
C23 C22 1.455(19) . ?
C23 C24 1.399(11) . ?
C23 C28 1.371(11) . ?
C21 C22 1.203(18) . ?
C26 O2 1.368(12) . ?
C26 C27 1.401(12) . ?
C26 C25 1.373(11) . ?
O2 C29 1.414(11) . ?
C1 C2 1.184(18) . ?
C2 C3 1.440(18) . ?
C27 H27 0.9300 . ?
C27 C28 1.403(12) . ?
C24 H24 0.9300 . ?
C24 C25 1.374(10) . ?
C28 H28 0.9300 . ?
C25 H25 0.9300 . ?
C7 H7 0.9300 . ?
C7 C8 1.363(12) . ?
C7 C6 1.371(12) . ?
C8 H8 0.9300 . ?
C8 C3 1.402(12) . ?
C3 C4 1.386(13) . ?
C10 H10A 0.9700 . ?
C10 H10B 0.9700 . ?
C10 C11 1.536(11) . ?
C11 H11A 0.9600 . ?
C11 H11B 0.9600 . ?
C11 H11C 0.9600 . ?
C31 H31A 0.9600 . ?
C31 H31B 0.9600 . ?
C31 H31C 0.9600 . ?
C31 C30 1.527(10) . ?
C30 H30A 0.9700 . ?
C30 H30B 0.9700 . ?
O1 C9 1.380(11) . ?
O1 C6 1.393(13) . ?
C4 H4 0.9300 . ?
C4 C5 1.404(11) . ?
C32 H32A 0.9700 . ?
C32 H32B 0.9700 . ?
C32 C33 1.520(11) . ?
C12 H12A 0.9700 . ?
C12 H12B 0.9700 . ?
C12 C13 1.486(10) . ?
C14 H14A 0.9700 . ?
C14 H14B 0.9700 . ?
C14 C15 1.507(10) . ?
C9 H9A 0.9600 . ?
C9 H9B 0.9600 . ?
C9 H9C 0.9600 . ?
C35 H35A 0.9600 . ?
C35 H35B 0.9600 . ?
C35 H35C 0.9600 . ?
C35 C34 1.519(10) . ?
C34 H34A 0.9700 . ?
C34 H34B 0.9700 . ?
C6 C5 1.363(13) . ?
C5 H5 0.9300 . ?
C33 H33A 0.9600 . ?
C33 H33B 0.9600 . ?
C33 H33C 0.9600 . ?
C15 H15A 0.9600 . ?
C15 H15B 0.9600 . ?
C15 H15C 0.9600 . ?
C13 H13A 0.9600 . ?
C13 H13B 0.9600 . ?
C13 H13C 0.9600 . ?
C29 H29A 0.9600 . ?
C29 H29B 0.9600 . ?
C29 H29C 0.9600 . ?

loop_
_geom_torsion_atom_site_label_1
_geom_torsion_atom_site_label_2
_geom_torsion_atom_site_label_3
_geom_torsion_atom_site_label_4
_geom_torsion
_geom_torsion_site_symmetry_1
_geom_torsion_site_symmetry_2
_geom_torsion_site_symmetry_3
_geom_torsion_site_symmetry_4
_geom_torsion_publ_flag
Au2 P2 C30 C31 43.6(7) . . . . ?
Au2 P2 C32 C33 -174.2(5) . . . . ?
Au2 P2 C34 C35 61.9(6) . . . . ?
Au1 P1 C10 C11 31.7(7) . . . . ?
Au1 P1 C12 C13 -57.6(7) . . . . ?
Au1 P1 C14 C15 -173.9(5) . . . . ?
C23 C24 C25 C26 -2.9(14) . . . . ?
C26 C27 C28 C23 0.7(13) . . . . ?
C22 C23 C24 C25 178.9(10) . . . . ?
C22 C23 C28 C27 -177.8(10) . . . . ?
O2 C26 C27 C28 -179.4(9) . . . . ?
O2 C26 C25 C24 -179.2(9) . . . . ?
C2 C3 C4 C5 179.3(10) . . . . ?
C27 C26 O2 C29 7.0(15) . . . . ?
C27 C26 C25 C24 4.7(15) . . . . ?
C24 C23 C28 C27 1.0(15) . . . . ?
C28 C23 C24 C25 0.0(15) . . . . ?
C25 C26 O2 C29 -169.0(9) . . . . ?
C25 C26 C27 C28 -3.6(14) . . . . ?
C7 C8 C3 C2 179.2(10) . . . . ?
C7 C8 C3 C4 -2.2(15) . . . . ?
C7 C6 C5 C4 0.0(16) . . . . ?
C8 C7 C6 O1 -179.9(9) . . . . ?
C8 C7 C6 C5 -1.4(16) . . . . ?
C8 C3 C4 C5 0.6(14) . . . . ?
C3 C4 C5 C6 0.4(14) . . . . ?
C10 P1 C12 C13 64.4(8) . . . . ?
C10 P1 C14 C15 64.3(7) . . . . ?
C30 P2 C32 C33 61.8(7) . . . . ?
C30 P2 C34 C35 -177.3(5) . . . . ?
O1 C6 C5 C4 178.3(10) . . . . ?
C32 P2 C30 C31 170.7(6) . . . . ?
C32 P2 C34 C35 -66.1(6) . . . . ?
C12 P1 C10 C11 -92.4(7) . . . . ?
C12 P1 C14 C15 -46.4(7) . . . . ?
C14 P1 C10 C11 157.1(6) . . . . ?
C14 P1 C12 C13 173.6(7) . . . . ?
C9 O1 C6 C7 -171.4(9) . . . . ?
C9 O1 C6 C5 10.2(17) . . . . ?
C34 P2 C30 C31 -76.8(7) . . . . ?
C34 P2 C32 C33 -49.6(8) . . . . ?
C6 C7 C8 C3 2.6(15) . . . . ?

loop_
_twin_individual_id
_twin_individual_mass_fraction_refined
1 0.543(18)
2 0.457(18)
